data_1529124
loop_
_publ_author_name
'Fouassier, C.'
'Matejka, G.'
'Reau, J.M.'
'Hagenmuller, P.'

_publ_section_title
;
 Sur de Nouveaux Bronzes Oxygenes de Formule Nax Co O2 (x below or equal
 to 1). Le Systeme Cobalt-Oxygene-Sodium
;
_journal_name_full 'Journal of Solid State Chemistry'
_journal_page_first 532
_journal_page_last 537
_journal_volume 6
_journal_year 1973
_chemical_formula_sum 'Co Na0.6 O2'
_chemical_name_systematic 'Na.60 Co O2'
_space_group_IT_number 160
_symmetry_space_group_name_Hall 'R 3 -2"'
_symmetry_space_group_name_H-M 'R 3 m :H'
_cell_angle_alpha 90
_cell_angle_beta 90
_cell_angle_gamma 120
_cell_formula_units_Z 3
_cell_length_a 2.831
_cell_length_b 2.831
_cell_length_c 16.53
_cell_volume 114.732
_citation_journal_id_ASTM JSSCBI
_cod_data_source_file Fouassier_JSSCBI_1973_54.cif
_cod_data_source_block Co1Na0.6O2
_cod_original_cell_volume 114.7317
_cod_original_formula_sum 'Co1 Na0.6 O2'
_cod_database_code 1529124

loop_
_symmetry_equiv_pos_as_xyz
x,y,z
-y,x-y,z
-x+y,-x,z
-y,-x,z
x,x-y,z
-x+y,y,z
x+2/3,y+1/3,z+1/3
-y+2/3,x-y+1/3,z+1/3
-x+y+2/3,-x+1/3,z+1/3
-y+2/3,-x+1/3,z+1/3
x+2/3,x-y+1/3,z+1/3
-x+y+2/3,y+1/3,z+1/3
x+1/3,y+2/3,z+2/3
-y+1/3,x-y+2/3,z+2/3
-x+y+1/3,-x+2/3,z+2/3
-y+1/3,-x+2/3,z+2/3
x+1/3,x-y+2/3,z+2/3
-x+y+1/3,y+2/3,z+2/3

loop_
_atom_site_label
_atom_site_type_symbol
_atom_site_fract_x
_atom_site_fract_y
_atom_site_fract_z
_atom_site_occupancy
_atom_site_U_iso_or_equiv
O2 O 0 0 0.618 1 0.0
O1 O 0 0 0.382 1 0.0
Co1 Co 0 0 0 1 0.0
Na1 Na 0 0 0.836 0.6 0.0
